data_7228200
loop_
_publ_author_name
'Zeb, Aurang'
'Khan, Tariq'
'Asghar, Muhammad Adnan'
'Sun, Zhihua'
'Wu, Zhenyue'
'Zhao, Sangen'
'Luo, Junhua'

_publ_section_title
;
 N-Methylpyrrolidinium hydrogen tartrate (NMPHT): an
 above-room-temperature order--disorder molecular switchable dielectric
 material
;
_journal_issue 39
_journal_name_full 'RSC Adv.'
_journal_page_first 24368
_journal_paper_doi 10.1039/C7RA00689F
_journal_volume 7
_journal_year 2017
_chemical_formula_moiety 'C4 H5 O6, C5 H12 N'
_chemical_formula_sum 'C9 H17 N O6'
_chemical_formula_weight 235.24
_chemical_name_common 'N-methylpyrrolidinium hydrogen tartrate (NMPHT)'
_chemical_name_systematic
; 
 ? 
;
_space_group_IT_number 15
_symmetry_cell_setting monoclinic
_symmetry_space_group_name_Hall '-C 2yc'
_symmetry_space_group_name_H-M 'C 1 2/c 1'
_atom_sites_solution_hydrogens geom
_atom_sites_solution_primary direct
_atom_sites_solution_secondary difmap
_audit_creation_method SHELXL-97
_audit_update_record
;
2016-12-10 deposited with the CCDC.
2017-04-04 downloaded from the CCDC.
;
_cell_angle_alpha 90.00
_cell_angle_beta 107.298(4)
_cell_angle_gamma 90.00
_cell_formula_units_Z 4
_cell_length_a 11.7014(5)
_cell_length_b 8.7644(3)
_cell_length_c 12.0457(3)
_cell_measurement_reflns_used 2323
_cell_measurement_temperature 330(2)
_cell_measurement_theta_max 73.0240
_cell_measurement_theta_min 3.8250
_cell_volume 1179.48(8)
_computing_structure_refinement 'SHELXL-97 (Sheldrick, 1997)'
_computing_structure_solution 'SHELXS-97 (Sheldrick, 1990)'
_diffrn_ambient_temperature 330(2)
_diffrn_measured_fraction_theta_full 0.993
_diffrn_measured_fraction_theta_max 0.993
_diffrn_measurement_device_type 'SuperNova, Dual, Cu at zero, Atlas'
_diffrn_measurement_method \w
_diffrn_radiation_monochromator graphite
_diffrn_radiation_source 'fine-focus sealed tube'
_diffrn_radiation_type CuK\a
_diffrn_radiation_wavelength 1.54184
_diffrn_reflns_av_R_equivalents 0.0215
_diffrn_reflns_av_sigmaI/netI 0.0180
_diffrn_reflns_limit_h_max 13
_diffrn_reflns_limit_h_min -13
_diffrn_reflns_limit_k_max 9
_diffrn_reflns_limit_k_min -10
_diffrn_reflns_limit_l_max 14
_diffrn_reflns_limit_l_min -14
_diffrn_reflns_number 3215
_diffrn_reflns_theta_full 66.50
_diffrn_reflns_theta_max 66.50
_diffrn_reflns_theta_min 6.42
_exptl_absorpt_coefficient_mu 0.955
_exptl_absorpt_correction_T_max 0.752
_exptl_absorpt_correction_T_min 0.716
_exptl_absorpt_correction_type multi-scan
_exptl_crystal_colour Colorless
_exptl_crystal_density_diffrn 1.325
_exptl_crystal_density_method 'not measured'
_exptl_crystal_description Block
_exptl_crystal_F_000 504
_exptl_crystal_size_max .35
_exptl_crystal_size_mid .35
_exptl_crystal_size_min .35
_refine_diff_density_max 0.489
_refine_diff_density_min -0.214
_refine_diff_density_rms 0.059
_refine_ls_extinction_coef 0.0023(17)
_refine_ls_extinction_expression Fc^*^=kFc[1+0.001xFc^2^\l^3^/sin(2\q)]^-1/4^
_refine_ls_extinction_method SHELXL
_refine_ls_goodness_of_fit_ref 1.045
_refine_ls_hydrogen_treatment mixed
_refine_ls_matrix_type full
_refine_ls_number_parameters 97
_refine_ls_number_reflns 1035
_refine_ls_number_restraints 39
_refine_ls_restrained_S_all 1.238
_refine_ls_R_factor_all 0.0876
_refine_ls_R_factor_gt 0.0764
_refine_ls_shift/su_max 0.001
_refine_ls_shift/su_mean 0.000
_refine_ls_structure_factor_coef Fsqd
_refine_ls_weighting_details 'calc w=1/[\s^2^(Fo^2^)+(0.1792P)^2^+0.3993P] where P=(Fo^2^+2Fc^2^)/3'
_refine_ls_weighting_scheme calc
_refine_ls_wR_factor_gt 0.2343
_refine_ls_wR_factor_ref 0.2587
_reflns_number_gt 792
_reflns_number_total 1035
_reflns_threshold_expression >2sigma(I)
_cod_data_source_file c7ra00689f2.cif
_cod_data_source_block 330
_cod_depositor_comments
;
The following automatic conversions were performed:

'_symmetry_cell_setting' value 'Monoclinic' changed to 'monoclinic'
according to
/home/data/users/saulius/crontab/automatic-downloads/rss-feeds/RSC/lib/dictionaries/cif_core.dic
dictionary named 'cif_core.dic' version 2.4.2 from 2011-04-26.

Automatic conversion script
Id: cif_fix_values 4973 2017-02-22 13:04:09Z antanas 
;
_cod_original_cell_volume 1179.48(7)
_cod_original_sg_symbol_H-M 'C 2/c'
_cod_database_code 7228200

loop_
_symmetry_equiv_pos_as_xyz
'x, y, z'
'-x, y, -z+1/2'
'x+1/2, y+1/2, z'
'-x+1/2, y+1/2, -z+1/2'
'-x, -y, -z'
'x, -y, z-1/2'
'-x+1/2, -y+1/2, -z'
'x+1/2, -y+1/2, z-1/2'

loop_
_atom_site_label
_atom_site_type_symbol
_atom_site_fract_x
_atom_site_fract_y
_atom_site_fract_z
_atom_site_U_iso_or_equiv
_atom_site_adp_type
_atom_site_occupancy
_atom_site_symmetry_multiplicity
_atom_site_calc_flag
_atom_site_refinement_flags
O1 O 0.8410(3) 0.2453(3) 0.5840(2) 0.0990(12) Uani 1 1 d .
C6 C 1.0157(3) 0.1203(3) 0.6931(2) 0.0609(10) Uani 1 1 d .
C5 C 0.9007(3) 0.1237(4) 0.5900(2) 0.0640(10) Uani 1 1 d .
O3 O 1.0858(2) -0.0100(3) 0.69276(17) 0.0740(10) Uani 1 1 d .
O2 O 0.8749(2) 0.0166(3) 0.52308(18) 0.0845(11) Uani 1 1 d .
N1 N 0.4530(7) 0.2010(10) 0.7185(9) 0.114(3) Uani 0.50 1 d PDU
C3 C 0.6363(19) 0.145(3) 0.841(2) 0.227(8) Uani 0.50 1 d PDU
C4 C 0.611(2) 0.095(3) 0.712(2) 0.208(8) Uani 0.50 1 d PDU
C2 C 0.5081(17) 0.1368(12) 0.8564(11) 0.215(4) Uani 1 1 d DU
C1 C 0.3315(18) 0.163(4) 0.712(3) 0.243(11) Uani 0.50 1 d PDU
H1A H 0.3230 0.0519 0.7133 0.364 Uiso 0.50 1 calc PR
H1B H 0.2774 0.2033 0.6392 0.364 Uiso 0.50 1 calc PR
H1C H 0.3114 0.2080 0.7780 0.364 Uiso 0.50 1 calc PR
H6 H 1.069(2) 0.215(3) 0.7008(19) 0.097(13) Uiso 1 1 d .
H3 H 1.1207 -0.0314 0.6443 0.117 Uiso 1 1 d R
H1 H 0.4506 0.3106 0.7291 0.146 Uiso 0.50 1 d PR
H4A H 0.6626 0.1731 0.6718 0.146 Uiso 0.50 1 d PR
H4B H 0.6424 0.0002 0.6803 0.146 Uiso 0.50 1 d PR
H2A H 0.5056 0.2120 0.9135 0.146 Uiso 1 1 d R
H2B H 0.5137 0.0553 0.8828 0.146 Uiso 1 1 d R
H3A H 0.6726 0.0402 0.8714 0.146 Uiso 0.50 1 d PR
H3B H 0.6960 0.1864 0.8741 0.146 Uiso 0.50 1 d PR
H1D H 0.7500 0.2501 0.5001 0.117 Uiso 1 2 d SR

loop_
_atom_site_aniso_label
_atom_site_aniso_U_11
_atom_site_aniso_U_22
_atom_site_aniso_U_33
_atom_site_aniso_U_23
_atom_site_aniso_U_13
_atom_site_aniso_U_12
O1 0.111(2) 0.0797(18) 0.0680(17) 0.0066(11) -0.0320(14) 0.0113(14)
C6 0.0661(18) 0.072(2) 0.0355(15) 0.0020(10) 0.0006(12) -0.0066(13)
C5 0.0667(19) 0.084(2) 0.0324(14) 0.0062(11) 0.0006(12) -0.0090(14)
O3 0.0768(16) 0.0998(19) 0.0421(13) -0.0009(9) 0.0126(10) 0.0098(11)
O2 0.0761(17) 0.118(2) 0.0501(14) -0.0240(11) 0.0042(11) -0.0045(13)
N1 0.097(5) 0.091(5) 0.151(7) -0.020(5) 0.033(5) -0.011(4)
C3 0.200(11) 0.171(14) 0.260(15) 0.039(13) -0.007(11) 0.109(13)
C4 0.178(16) 0.183(15) 0.265(16) 0.026(14) 0.069(13) -0.022(13)
C2 0.280(11) 0.128(7) 0.235(9) -0.026(6) 0.075(9) 0.052(8)
C1 0.190(11) 0.27(2) 0.28(2) 0.003(17) 0.090(11) -0.099(15)

loop_
_atom_type_symbol
_atom_type_description
_atom_type_scat_dispersion_real
_atom_type_scat_dispersion_imag
_atom_type_scat_source
C C 0.0181 0.0091 'International Tables Vol C Tables 4.2.6.8 and 6.1.1.4'
H H 0.0000 0.0000 'International Tables Vol C Tables 4.2.6.8 and 6.1.1.4'
N N 0.0311 0.0180 'International Tables Vol C Tables 4.2.6.8 and 6.1.1.4'
O O 0.0492 0.0322 'International Tables Vol C Tables 4.2.6.8 and 6.1.1.4'

loop_
_geom_angle_atom_site_label_1
_geom_angle_atom_site_label_2
_geom_angle_atom_site_label_3
_geom_angle
_geom_angle_site_symmetry_1
_geom_angle_site_symmetry_3
O3 C6 C6 107.47(17) . 2_756
O3 C6 C5 112.6(2) . .
C6 C6 C5 109.9(3) 2_756 .
O2 C5 O1 126.1(3) . .
O2 C5 C6 120.4(3) . .
O1 C5 C6 113.4(3) . .
N1 N1 C3 155.4(14) 2_656 2_656
N1 N1 C2 89.7(12) 2_656 2_656
C3 N1 C2 79.7(13) 2_656 2_656
N1 N1 C1 141.5(17) 2_656 .
C3 N1 C1 36(2) 2_656 .
C2 N1 C1 114.7(17) 2_656 .
N1 N1 C4 99.3(14) 2_656 2_656
C3 N1 C4 66.7(12) 2_656 2_656
C2 N1 C4 116.3(12) 2_656 2_656
C1 N1 C4 43.9(14) . 2_656
N1 N1 C2 48.1(9) 2_656 .
C3 N1 C2 117.8(14) 2_656 .
C2 N1 C2 116.2(10) 2_656 .
C1 N1 C2 93.5(12) . .
C4 N1 C2 52.1(10) 2_656 .
N1 C3 C4 68.8(15) 2_656 .
N1 C3 C2 52.2(10) 2_656 .
C4 C3 C2 101.4(16) . .
C2 C4 C3 111.7(16) 2_656 .
C2 C4 N1 68.0(12) 2_656 2_656
C3 C4 N1 44.5(9) . 2_656
N1 C2 C4 101.3(14) 2_656 2_656
N1 C2 C3 48.1(9) 2_656 .
C4 C2 C3 137.7(12) 2_656 .
N1 C2 N1 42.2(8) 2_656 .
C4 C2 N1 59.9(10) 2_656 .
C3 C2 N1 88.2(10) . .

loop_
_geom_bond_atom_site_label_1
_geom_bond_atom_site_label_2
_geom_bond_distance
_geom_bond_site_symmetry_2
O1 C5 1.265(4) .
C6 O3 1.407(4) .
C6 C6 1.520(5) 2_756
C6 C5 1.537(4) .
C5 O2 1.215(4) .
N1 N1 1.135(17) 2_656
N1 C3 1.185(18) 2_656
N1 C2 1.257(15) 2_656
N1 C1 1.439(17) .
N1 C4 1.58(2) 2_656
N1 C2 1.689(14) .
C3 N1 1.185(18) 2_656
C3 C4 1.55(2) .
C3 C2 1.57(2) .
C4 C2 1.44(2) 2_656
C4 N1 1.58(2) 2_656
C2 N1 1.257(15) 2_656
C2 C4 1.44(2) 2_656
